data_7203495
loop_
_publ_author_name
'Ilona Turowska-Tyrk'
'Julia B\;akowicz'
'John R. Scheffer'
'Wujiong Xia'

_publ_section_title
;
 Monitoring reaction centers and molecules during an enantioselective
 photoreaction in a crystal
;
_journal_issue 8
_journal_name_full CrystEngComm
_journal_page_first 616
_journal_paper_doi 10.1039/b607425a
_journal_volume 8
_journal_year 2006
_chemical_formula_sum 'C23 H31 N O3'
_chemical_formula_weight 369.49
_chemical_name_systematic
;
?
;
_space_group_IT_number 19
_symmetry_cell_setting orthorhombic
_symmetry_space_group_name_Hall 'P 2ac 2ab'
_symmetry_space_group_name_H-M 'P 21 21 21'
_atom_sites_solution_hydrogens geom
_atom_sites_solution_primary direct
_atom_sites_solution_secondary geom
_audit_creation_method SHELXL-97
_cell_angle_alpha 90.00
_cell_angle_beta 90.00
_cell_angle_gamma 90.00
_cell_formula_units_Z 4
_cell_length_a 6.1416(10)
_cell_length_b 17.622(3)
_cell_length_c 19.468(3)
_cell_measurement_reflns_used 1000
_cell_measurement_temperature 293(2)
_cell_measurement_theta_max 17
_cell_measurement_theta_min 3
_cell_volume 2107.0(6)
_computing_cell_refinement 'CRYSALIS (Oxford Diffraction, 2003)'
_computing_data_collection 'CRYSALIS (Oxford Diffraction, 2003)'
_computing_data_reduction 'CRYSALIS (Oxford Diffraction, 2003)'
_computing_molecular_graphics 'ORTEP3 (Farrugia, 1997)'
_computing_publication_material 'SHELXL97 (Sheldrick, 1997)'
_computing_structure_refinement 'SHELXL97 (Sheldrick, 1997)'
_computing_structure_solution 'SHELXS97 (Sheldrick, 1990)'
_diffrn_ambient_temperature 293(2)
_diffrn_measured_fraction_theta_full 0.992
_diffrn_measured_fraction_theta_max 0.992
_diffrn_measurement_device_type 'Kuma KM4CCD'
_diffrn_measurement_method '\w scans'
_diffrn_radiation_monochromator graphite
_diffrn_radiation_source 'fine-focus sealed tube'
_diffrn_radiation_type MoK\a
_diffrn_radiation_wavelength 0.71073
_diffrn_reflns_av_R_equivalents 0.0410
_diffrn_reflns_av_sigmaI/netI 0.0373
_diffrn_reflns_limit_h_max 7
_diffrn_reflns_limit_h_min -4
_diffrn_reflns_limit_k_max 20
_diffrn_reflns_limit_k_min -20
_diffrn_reflns_limit_l_max 23
_diffrn_reflns_limit_l_min -21
_diffrn_reflns_number 11353
_diffrn_reflns_theta_full 25.00
_diffrn_reflns_theta_max 25.00
_diffrn_reflns_theta_min 3.35
_exptl_absorpt_coefficient_mu 0.076
_exptl_absorpt_correction_T_max 0.9775
_exptl_absorpt_correction_T_min 0.9593
_exptl_absorpt_correction_type none
_exptl_crystal_colour colourless
_exptl_crystal_density_diffrn 1.165
_exptl_crystal_density_method 'not measured'
_exptl_crystal_description block
_exptl_crystal_F_000 800
_exptl_crystal_size_max 0.55
_exptl_crystal_size_mid 0.45
_exptl_crystal_size_min 0.30
_refine_diff_density_max 0.235
_refine_diff_density_min -0.158
_refine_diff_density_rms 0.048
_refine_ls_abs_structure_details
;
The absolute configuration was assigned to agree with that from
Xia W. et al., 2005
;
_refine_ls_extinction_coef 0.019(4)
_refine_ls_extinction_expression Fc^*^=kFc[1+0.001xFc^2^\l^3^/sin(2\q)]^-1/4^
_refine_ls_extinction_method SHELXL
_refine_ls_goodness_of_fit_ref 1.001
_refine_ls_hydrogen_treatment constr
_refine_ls_matrix_type full
_refine_ls_number_parameters 354
_refine_ls_number_reflns 3682
_refine_ls_number_restraints 195
_refine_ls_restrained_S_all 1.013
_refine_ls_R_factor_all 0.0908
_refine_ls_R_factor_gt 0.0626
_refine_ls_shift/su_max 0.000
_refine_ls_shift/su_mean 0.000
_refine_ls_structure_factor_coef Fsqd
_refine_ls_weighting_details 'calc w=1/[\s^2^(Fo^2^)+(0.1304P)^2^+0.0000P] where P=(Fo^2^+2Fc^2^)/3'
_refine_ls_weighting_scheme calc
_refine_ls_wR_factor_gt 0.1743
_refine_ls_wR_factor_ref 0.1967
_reflns_number_gt 2406
_reflns_number_total 3682
_reflns_threshold_expression >2sigma(I)
_cod_data_source_file B607425A.txt
_cod_data_source_block 23.4%P
_cod_depositor_comments
;
The following automatic conversions were performed:
'_symmetry_cell_setting' value 'Orthorhombic' changed to 'orthorhombic'
according to '/home/saulius/struct/CIF-dictionaries/cif_core.dic'
dictionary named 'cif_core.dic' version 2.4.1 from 2010-06-29.

Automatic conversion script
Id: cif_fix_enum 1527 2010-12-29 10:47:43Z saulius 
;
_cod_database_code 7203495

loop_
_symmetry_equiv_pos_as_xyz
'x, y, z'
'-x+1/2, -y, z+1/2'
'-x, y+1/2, -z+1/2'
'x+1/2, -y+1/2, -z'

loop_
_atom_site_label
_atom_site_type_symbol
_atom_site_fract_x
_atom_site_fract_y
_atom_site_fract_z
_atom_site_U_iso_or_equiv
_atom_site_adp_type
_atom_site_occupancy
_atom_site_symmetry_multiplicity
_atom_site_calc_flag
_atom_site_refinement_flags
_atom_site_disorder_assembly
_atom_site_disorder_group
C1R C 0.8344(11) 0.9753(3) 0.4846(3) 0.078(2) Uani 0.766(6) 1 d PD A 1
H1R H 0.8370 1.0309 0.4845 0.093 Uiso 0.766(6) 1 calc PR A 1
C2R C 1.0508(9) 0.9371(4) 0.4842(4) 0.103(2) Uani 0.766(6) 1 d PD A 1
H2R H 1.1825 0.9585 0.4976 0.123 Uiso 0.766(6) 1 calc PR A 1
C3R C 1.0215(11) 0.8668(5) 0.4612(4) 0.109(3) Uani 0.766(6) 1 d PDU A 1
H3R H 1.1295 0.8307 0.4541 0.130 Uiso 0.766(6) 1 calc PR A 1
C4R C 0.7794(9) 0.8563(3) 0.4485(2) 0.0906(18) Uani 0.766(6) 1 d PD A 1
H4R H 0.7380 0.8145 0.4180 0.109 Uiso 0.766(6) 1 calc PR A 1
C5R C 0.6798(13) 0.8551(3) 0.5217(3) 0.104(2) Uani 0.766(6) 1 d PDU A 1
H5R1 H 0.5261 0.8425 0.5204 0.125 Uiso 0.766(6) 1 calc PR A 1
H5R2 H 0.7546 0.8189 0.5509 0.125 Uiso 0.766(6) 1 calc PR A 1
C6R C 0.7155(17) 0.9371(4) 0.5471(3) 0.104(3) Uani 0.766(6) 1 d PDU A 1
H6R1 H 0.8056 0.9382 0.5880 0.124 Uiso 0.766(6) 1 calc PR A 1
H6R2 H 0.5780 0.9620 0.5568 0.124 Uiso 0.766(6) 1 calc PR A 1
C7R C 0.7107(11) 0.9377(3) 0.4251(2) 0.0714(14) Uani 0.766(6) 1 d PDU A 1
H7R H 0.5531 0.9453 0.4292 0.086 Uiso 0.766(6) 1 calc PR A 1
C8R C 0.7920(10) 0.9599(4) 0.3558(3) 0.0790(18) Uani 0.766(6) 1 d PD A 1
C9R C 0.6870(11) 0.9266(4) 0.2933(2) 0.058(2) Uani 0.766(6) 1 d PD A 1
C10R C 0.8063(13) 0.9256(5) 0.2327(3) 0.068(3) Uani 0.766(6) 1 d PD A 1
H10R H 0.9462 0.9458 0.2323 0.081 Uiso 0.766(6) 1 calc PR A 1
C11R C 0.7218(12) 0.8956(4) 0.1736(3) 0.064(2) Uani 0.766(6) 1 d PD A 1
H11R H 0.8072 0.8928 0.1342 0.076 Uiso 0.766(6) 1 calc PR A 1
C12R C 0.5079(17) 0.8693(9) 0.1724(4) 0.059(5) Uani 0.766(6) 1 d PD A 1
C13R C 0.3865(9) 0.8701(5) 0.2316(3) 0.0623(19) Uani 0.766(6) 1 d PD A 1
H13R H 0.2434 0.8528 0.2311 0.075 Uiso 0.766(6) 1 calc PR A 1
C14R C 0.4770(9) 0.8966(5) 0.2922(2) 0.0658(18) Uani 0.766(6) 1 d PD A 1
H14R H 0.3967 0.8944 0.3326 0.079 Uiso 0.766(6) 1 calc PR A 1
C15R C 0.4172(14) 0.8350(7) 0.1074(4) 0.060(3) Uani 0.766(6) 1 d PD A 1
C16R C 0.7721(14) 0.6571(5) 0.1022(3) 0.066(2) Uani 0.766(6) 1 d PDU A 1
H16R H 0.8778 0.6157 0.0987 0.079 Uiso 0.766(6) 1 calc PR A 1
C17R C 0.7319(13) 0.6719(4) 0.1778(3) 0.0599(19) Uani 0.766(6) 1 d PD A 1
H17R H 0.6364 0.7162 0.1816 0.072 Uiso 0.766(6) 1 calc PR A 1
C18R C 0.9409(13) 0.6890(6) 0.2170(3) 0.081(2) Uani 0.766(6) 1 d PD A 1
H18A H 1.0113 0.7327 0.1964 0.098 Uiso 0.766(6) 1 calc PR A 1
H18B H 1.0390 0.6462 0.2128 0.098 Uiso 0.766(6) 1 calc PR A 1
C19R C 0.9006(15) 0.7050(5) 0.2929(3) 0.094(2) Uani 0.766(6) 1 d PD A 1
H19A H 1.0388 0.7121 0.3161 0.113 Uiso 0.766(6) 1 calc PR A 1
H19B H 0.8171 0.7515 0.2976 0.113 Uiso 0.766(6) 1 calc PR A 1
C20R C 0.7778(12) 0.6400(5) 0.3260(3) 0.105(2) Uani 0.766(6) 1 d PDU A 1
H20A H 0.8715 0.5958 0.3279 0.127 Uiso 0.766(6) 1 calc PR A 1
H20B H 0.7402 0.6538 0.3728 0.127 Uiso 0.766(6) 1 calc PR A 1
C21R C 0.5759(13) 0.6207(6) 0.2878(3) 0.116(3) Uani 0.766(6) 1 d PDU A 1
H21A H 0.4733 0.6622 0.2920 0.139 Uiso 0.766(6) 1 calc PR A 1
H21B H 0.5102 0.5761 0.3084 0.139 Uiso 0.766(6) 1 calc PR A 1
C22R C 0.6178(14) 0.6052(6) 0.2117(4) 0.087(2) Uani 0.766(6) 1 d PD A 1
H22A H 0.7070 0.5601 0.2071 0.104 Uiso 0.766(6) 1 calc PR A 1
H22B H 0.4803 0.5959 0.1887 0.104 Uiso 0.766(6) 1 calc PR A 1
C23R C 0.5718(15) 0.6342(5) 0.0619(4) 0.086(2) Uani 0.766(6) 1 d PD A 1
H23A H 0.6127 0.6224 0.0155 0.129 Uiso 0.766(6) 1 calc PR A 1
H23B H 0.4692 0.6753 0.0617 0.129 Uiso 0.766(6) 1 calc PR A 1
H23C H 0.5066 0.5905 0.0828 0.129 Uiso 0.766(6) 1 calc PR A 1
O1R O 0.9429(9) 1.0039(3) 0.3493(2) 0.127(2) Uani 0.766(6) 1 d PD A 1
O2R O 0.2211(12) 0.8171(7) 0.1064(5) 0.105(5) Uani 0.766(6) 1 d PD A 1
O3R O 0.5422(15) 0.8282(8) 0.0569(4) 0.073(3) Uani 0.766(6) 1 d PD A 1
N1R N 0.8693(18) 0.7252(6) 0.0682(4) 0.059(2) Uani 0.766(6) 1 d PDU A 1
H1R1 H 0.8914 0.7153 0.0239 0.088 Uiso 0.766(6) 1 calc PR A 1
H1R2 H 0.9957 0.7364 0.0881 0.088 Uiso 0.766(6) 1 calc PR A 1
H1R3 H 0.7788 0.7644 0.0722 0.088 Uiso 0.766(6) 1 calc PR A 1
C1P C 0.782(3) 0.9712(11) 0.4754(7) 0.080(9) Uiso 0.234(6) 1 d PD A 2
H1P H 0.7772 1.0267 0.4768 0.096 Uiso 0.234(6) 1 calc PR A 2
C2P C 1.003(2) 0.9457(9) 0.4451(6) 0.079(5) Uiso 0.234(6) 1 d PD A 2
H2P H 1.1165 0.9827 0.4568 0.095 Uiso 0.234(6) 1 calc PR A 2
C3P C 1.070(4) 0.8681(13) 0.4693(15) 0.125(9) Uiso 0.234(6) 1 d PDU A 2
H3P H 1.2051 0.8491 0.4566 0.149 Uiso 0.234(6) 1 calc PR A 2
C4P C 0.940(3) 0.8259(9) 0.5083(10) 0.100(6) Uiso 0.234(6) 1 d PD A 2
H4P H 0.9541 0.7734 0.5055 0.120 Uiso 0.234(6) 1 calc PR A 2
C5P C 0.775(4) 0.8573(12) 0.5562(13) 0.127(8) Uiso 0.234(6) 1 d PDU A 2
H5P1 H 0.8264 0.8501 0.6029 0.152 Uiso 0.234(6) 1 calc PR A 2
H5P2 H 0.6416 0.8286 0.5511 0.152 Uiso 0.234(6) 1 calc PR A 2
C6P C 0.726(5) 0.9401(13) 0.5457(9) 0.121(10) Uiso 0.234(6) 1 d PDU A 2
H6P1 H 0.8042 0.9692 0.5800 0.145 Uiso 0.234(6) 1 calc PR A 2
H6P2 H 0.5713 0.9481 0.5537 0.145 Uiso 0.234(6) 1 calc PR A 2
C7P C 0.627(2) 0.9430(17) 0.4213(8) 0.092(8) Uiso 0.234(6) 1 d PDU A 2
H7P H 0.4804 0.9312 0.4265 0.111 Uiso 0.234(6) 1 calc PR A 2
C8P C 0.747(2) 0.9389(13) 0.3645(7) 0.066(7) Uiso 0.234(6) 1 d PD A 2
C9P C 0.658(3) 0.9149(10) 0.2948(7) 0.076(12) Uiso 0.234(6) 1 d PD A 2
C10P C 0.766(3) 0.9353(15) 0.2344(8) 0.054(8) Uiso 0.234(6) 1 d PD A 2
H10P H 0.8903 0.9651 0.2364 0.065 Uiso 0.234(6) 1 calc PR A 2
C11P C 0.687(3) 0.9112(12) 0.1713(8) 0.036(5) Uiso 0.234(6) 1 d PD A 2
H11P H 0.7621 0.9219 0.1310 0.043 Uiso 0.234(6) 1 calc PR A 2
C12P C 0.492(5) 0.870(3) 0.1698(9) 0.051(15) Uiso 0.234(6) 1 d PD A 2
C13P C 0.393(4) 0.8480(14) 0.2305(9) 0.070(9) Uiso 0.234(6) 1 d PD A 2
H13P H 0.2756 0.8146 0.2287 0.084 Uiso 0.234(6) 1 calc PR A 2
C14P C 0.465(4) 0.8743(16) 0.2933(9) 0.099(14) Uiso 0.234(6) 1 d PD A 2
H14P H 0.3858 0.8651 0.3333 0.119 Uiso 0.234(6) 1 calc PR A 2
C15P C 0.395(4) 0.844(2) 0.1020(10) 0.064(14) Uiso 0.234(6) 1 d PD A 2
C16P C 0.816(4) 0.6520(15) 0.1057(9) 0.046(5) Uiso 0.234(6) 1 d PDU A 2
H16P H 0.9320 0.6139 0.1063 0.055 Uiso 0.234(6) 1 calc PR A 2
C17P C 0.778(4) 0.6792(17) 0.1796(10) 0.067(9) Uiso 0.234(6) 1 d PD A 2
H17P H 0.6940 0.7264 0.1763 0.081 Uiso 0.234(6) 1 calc PR A 2
C18P C 0.990(4) 0.6994(18) 0.2158(11) 0.076(9) Uiso 0.234(6) 1 d PD A 2
H18C H 1.0598 0.7407 0.1913 0.092 Uiso 0.234(6) 1 calc PR A 2
H18D H 1.0870 0.6560 0.2141 0.092 Uiso 0.234(6) 1 calc PR A 2
C19P C 0.958(4) 0.7229(16) 0.2911(12) 0.093(9) Uiso 0.234(6) 1 d PD A 2
H19C H 1.0981 0.7315 0.3126 0.111 Uiso 0.234(6) 1 calc PR A 2
H19D H 0.8753 0.7698 0.2933 0.111 Uiso 0.234(6) 1 calc PR A 2
C20P C 0.837(4) 0.6607(18) 0.3290(12) 0.113(5) Uiso 0.234(6) 1 d PDU A 2
H20C H 0.9216 0.6143 0.3280 0.136 Uiso 0.234(6) 1 calc PR A 2
H20D H 0.8167 0.6753 0.3767 0.136 Uiso 0.234(6) 1 calc PR A 2
C21P C 0.617(4) 0.6470(19) 0.2960(12) 0.118(8) Uiso 0.234(6) 1 d PDU A 2
H21C H 0.5301 0.6928 0.2991 0.142 Uiso 0.234(6) 1 calc PR A 2
H21D H 0.5414 0.6072 0.3209 0.142 Uiso 0.234(6) 1 calc PR A 2
C22P C 0.639(5) 0.6239(18) 0.2206(12) 0.087(11) Uiso 0.234(6) 1 d PD A 2
H22C H 0.7043 0.5738 0.2180 0.104 Uiso 0.234(6) 1 calc PR A 2
H22D H 0.4957 0.6211 0.2000 0.104 Uiso 0.234(6) 1 calc PR A 2
C23P C 0.619(4) 0.6177(16) 0.0695(14) 0.073(9) Uiso 0.234(6) 1 d PD A 2
H23D H 0.6576 0.6048 0.0231 0.110 Uiso 0.234(6) 1 calc PR A 2
H23E H 0.5022 0.6539 0.0690 0.110 Uiso 0.234(6) 1 calc PR A 2
H23F H 0.5733 0.5728 0.0934 0.110 Uiso 0.234(6) 1 calc PR A 2
O1P O 0.9694(17) 0.9446(8) 0.3698(5) 0.084(4) Uiso 0.234(6) 1 d PD A 2
O2P O 0.208(4) 0.8165(14) 0.1048(15) 0.075(10) Uiso 0.234(6) 1 d PD A 2
O3P O 0.523(5) 0.837(2) 0.0515(13) 0.061(8) Uiso 0.234(6) 1 d PD A 2
N1P N 0.890(6) 0.7178(19) 0.0620(14) 0.051(7) Uiso 0.234(6) 1 d PDU A 2
H1P1 H 0.9833 0.7461 0.0856 0.076 Uiso 0.234(6) 1 calc PR A 2
H1P2 H 0.7750 0.7458 0.0502 0.076 Uiso 0.234(6) 1 calc PR A 2
H1P3 H 0.9543 0.7003 0.0242 0.076 Uiso 0.234(6) 1 calc PR A 2

loop_
_atom_site_aniso_label
_atom_site_aniso_U_11
_atom_site_aniso_U_22
_atom_site_aniso_U_33
_atom_site_aniso_U_23
_atom_site_aniso_U_13
_atom_site_aniso_U_12
C1R 0.091(4) 0.072(4) 0.070(4) -0.013(3) -0.028(3) 0.001(3)
C2R 0.083(4) 0.128(6) 0.098(5) 0.006(4) -0.009(3) -0.001(4)
C3R 0.106(5) 0.128(6) 0.092(4) 0.001(4) 0.003(4) 0.028(5)
C4R 0.129(5) 0.075(3) 0.067(3) -0.006(2) 0.001(3) -0.007(3)
C5R 0.150(5) 0.097(4) 0.066(3) 0.010(3) 0.009(4) -0.016(4)
C6R 0.132(6) 0.125(6) 0.054(3) -0.013(3) -0.008(3) 0.004(4)
C7R 0.085(4) 0.076(3) 0.053(3) -0.016(2) 0.000(3) -0.010(3)
C8R 0.095(4) 0.070(4) 0.072(4) 0.000(3) -0.006(3) -0.006(4)
C9R 0.067(3) 0.050(3) 0.057(4) -0.0069(19) -0.010(2) -0.003(2)
C10R 0.051(3) 0.083(5) 0.069(4) -0.014(3) -0.005(2) -0.005(4)
C11R 0.067(4) 0.057(4) 0.066(4) -0.003(2) -0.006(3) 0.004(3)
C12R 0.056(5) 0.054(5) 0.067(6) -0.005(2) 0.000(2) 0.000(3)
C13R 0.061(3) 0.063(4) 0.063(4) -0.023(2) 0.011(2) -0.013(3)
C14R 0.083(4) 0.062(4) 0.053(3) -0.016(2) 0.020(2) -0.012(3)
C15R 0.067(4) 0.064(4) 0.049(4) -0.006(3) -0.013(3) 0.006(3)
C16R 0.073(5) 0.065(3) 0.060(3) 0.005(2) 0.001(3) 0.002(4)
C17R 0.063(3) 0.061(3) 0.056(3) 0.0062(19) 0.005(2) -0.002(3)
C18R 0.086(4) 0.106(5) 0.052(3) 0.006(2) -0.005(3) -0.035(4)
C19R 0.122(6) 0.112(6) 0.047(3) 0.002(3) -0.003(3) -0.031(5)
C20R 0.128(6) 0.133(6) 0.055(3) 0.030(3) 0.003(3) -0.013(4)
C21R 0.128(5) 0.159(8) 0.060(3) 0.022(4) 0.018(4) -0.043(5)
C22R 0.097(5) 0.091(6) 0.072(4) 0.015(4) 0.009(3) -0.026(4)
C23R 0.097(5) 0.078(4) 0.083(4) 0.008(4) -0.024(4) -0.027(4)
O1R 0.163(4) 0.137(4) 0.080(3) -0.015(3) -0.009(3) -0.086(4)
O2R 0.073(4) 0.159(8) 0.082(4) -0.029(3) -0.012(2) -0.045(3)
O3R 0.076(3) 0.090(5) 0.052(3) -0.011(3) -0.014(2) 0.010(3)
N1R 0.057(4) 0.075(4) 0.044(3) -0.013(2) 0.0015(19) -0.002(3)

loop_
_atom_type_symbol
_atom_type_description
_atom_type_scat_dispersion_real
_atom_type_scat_dispersion_imag
_atom_type_scat_source
C C 0.0033 0.0016 'International Tables Vol C Tables 4.2.6.8 and 6.1.1.4'
H H 0.0000 0.0000 'International Tables Vol C Tables 4.2.6.8 and 6.1.1.4'
N N 0.0061 0.0033 'International Tables Vol C Tables 4.2.6.8 and 6.1.1.4'
O O 0.0106 0.0060 'International Tables Vol C Tables 4.2.6.8 and 6.1.1.4'

loop_
_geom_angle_atom_site_label_1
_geom_angle_atom_site_label_2
_geom_angle_atom_site_label_3
_geom_angle
_geom_angle_site_symmetry_1
_geom_angle_site_symmetry_3
_geom_angle_publ_flag
C2R C1R C7R 104.0(4) . . ?
C2R C1R C6R 103.1(5) . . ?
C7R C1R C6R 99.7(5) . . ?
C3R C2R C1R 107.6(5) . . ?
C2R C3R C4R 107.5(5) . . ?
C3R C4R C5R 103.8(5) . . ?
C3R C4R C7R 101.6(5) . . ?
C5R C4R C7R 100.0(4) . . ?
C6R C5R C4R 103.0(4) . . ?
C5R C6R C1R 102.7(4) . . ?
C8R C7R C1R 113.8(5) . . ?
C8R C7R C4R 114.4(5) . . ?
C1R C7R C4R 92.5(4) . . ?
O1R C8R C7R 121.2(5) . . ?
O1R C8R C9R 119.6(5) . . ?
C7R C8R C9R 119.3(5) . . ?
C10R C9R C14R 118.0(4) . . ?
C10R C9R C8R 117.9(6) . . ?
C14R C9R C8R 124.0(5) . . ?
C11R C10R C9R 121.3(6) . . ?
C10R C11R C12R 120.0(6) . . ?
C13R C12R C11R 119.6(5) . . ?
C13R C12R C15R 120.5(5) . . ?
C11R C12R C15R 119.7(5) . . ?
C12R C13R C14R 120.0(5) . . ?
C13R C14R C9R 120.8(4) . . ?
O2R C15R O3R 123.7(6) . . ?
O2R C15R C12R 118.2(5) . . ?
O3R C15R C12R 118.0(6) . . ?
N1R C16R C23R 108.0(5) . . ?
N1R C16R C17R 111.0(5) . . ?
C23R C16R C17R 114.6(6) . . ?
C16R C17R C22R 111.4(5) . . ?
C16R C17R C18R 112.5(5) . . ?
C22R C17R C18R 109.0(5) . . ?
C17R C18R C19R 112.6(6) . . ?
C20R C19R C18R 110.7(6) . . ?
C21R C20R C19R 112.1(5) . . ?
C20R C21R C22R 112.7(6) . . ?
C17R C22R C21R 111.2(6) . . ?
C7P C1P C6P 111.6(14) . . ?
C7P C1P C2P 101.1(9) . . ?
C6P C1P C2P 116.3(12) . . ?
O1P C2P C3P 109.7(13) . . ?
O1P C2P C1P 105.0(8) . . ?
C3P C2P C1P 112.4(10) . . ?
C4P C3P C2P 121.9(12) . . ?
C3P C4P C5P 124.0(13) . . ?
C4P C5P C6P 114.6(11) . . ?
C5P C6P C1P 115.2(11) . . ?
C8P C7P C1P 104.6(9) . . ?
C7P C8P O1P 118.8(9) . . ?
C7P C8P C9P 124.2(10) . . ?
O1P C8P C9P 116.2(9) . . ?
C14P C9P C10P 121.3(10) . . ?
C14P C9P C8P 117.8(11) . . ?
C10P C9P C8P 120.9(11) . . ?
C11P C10P C9P 120.2(11) . . ?
C10P C11P C12P 118.4(11) . . ?
C13P C12P C11P 120.5(11) . . ?
C13P C12P C15P 118.5(11) . . ?
C11P C12P C15P 120.8(11) . . ?
C14P C13P C12P 121.2(12) . . ?
C13P C14P C9P 117.6(12) . . ?
O2P C15P O3P 124.6(16) . . ?
O2P C15P C12P 116.3(13) . . ?
O3P C15P C12P 117.3(14) . . ?
N1P C16P C23P 106.4(13) . . ?
N1P C16P C17P 109.5(14) . . ?
C23P C16P C17P 116.0(14) . . ?
C22P C17P C18P 112.7(13) . . ?
C22P C17P C16P 112.1(13) . . ?
C18P C17P C16P 112.2(13) . . ?
C17P C18P C19P 113.2(12) . . ?
C20P C19P C18P 109.5(13) . . ?
C21P C20P C19P 110.3(13) . . ?
C20P C21P C22P 111.7(14) . . ?
C17P C22P C21P 112.6(13) . . ?
C8P O1P C2P 102.5(8) . . ?

loop_
_geom_bond_atom_site_label_1
_geom_bond_atom_site_label_2
_geom_bond_distance
_geom_bond_site_symmetry_2
_geom_bond_publ_flag
C1R C2R 1.490(7) . ?
C1R C7R 1.536(7) . ?
C1R C6R 1.569(7) . ?
C2R C3R 1.330(8) . ?
C3R C4R 1.519(8) . ?
C4R C5R 1.552(6) . ?
C4R C7R 1.562(7) . ?
C5R C6R 1.543(7) . ?
C7R C8R 1.491(6) . ?
C8R O1R 1.216(7) . ?
C8R C9R 1.497(6) . ?
C9R C10R 1.389(6) . ?
C9R C14R 1.394(7) . ?
C10R C11R 1.368(5) . ?
C11R C12R 1.394(7) . ?
C12R C13R 1.373(6) . ?
C12R C15R 1.509(6) . ?
C13R C14R 1.385(6) . ?
C15R O2R 1.245(6) . ?
C15R O3R 1.253(5) . ?
C16R N1R 1.494(6) . ?
C16R C23R 1.514(7) . ?
C16R C17R 1.515(6) . ?
C17R C22R 1.518(7) . ?
C17R C18R 1.523(7) . ?
C18R C19R 1.524(6) . ?
C19R C20R 1.516(7) . ?
C20R C21R 1.486(7) . ?
C21R C22R 1.527(7) . ?
C1P C7P 1.505(10) . ?
C1P C6P 1.515(9) . ?
C1P C2P 1.547(9) . ?
C2P O1P 1.479(9) . ?
C2P C3P 1.503(10) . ?
C3P C4P 1.327(10) . ?
C4P C5P 1.484(10) . ?
C5P C6P 1.505(10) . ?
C7P C8P 1.330(9) . ?
C8P O1P 1.376(9) . ?
C8P C9P 1.521(9) . ?
C9P C14P 1.390(9) . ?
C9P C10P 1.395(9) . ?
C10P C11P 1.386(9) . ?
C11P C12P 1.394(9) . ?
C12P C13P 1.388(9) . ?
C12P C15P 1.522(9) . ?
C13P C14P 1.381(9) . ?
C15P O2P 1.246(10) . ?
C15P O3P 1.266(10) . ?
C16P N1P 1.509(10) . ?
C16P C23P 1.523(10) . ?
C16P C17P 1.534(10) . ?
C17P C22P 1.520(10) . ?
C17P C18P 1.523(10) . ?
C18P C19P 1.537(10) . ?
C19P C20P 1.516(10) . ?
C20P C21P 1.514(10) . ?
C21P C22P 1.531(10) . ?
